data_7130385
loop_
_publ_author_name
'Krempner, Clemens'
'Manankandayalage, Chamila'
'Katakam, Nandakumar'
'Unruh, Daniel K.'
'Aquino, Adelia'

_publ_section_title
;
 Intramolecular Frustrated Lewis Pair Mediated Approach to the C=O Bond
 Activation and Cleavage of Carbon Dioxide
;
_journal_name_full 'Chemical Communications'
_journal_paper_doi 10.1039/D2CC03413A
_journal_year 2022
_chemical_formula_sum 'C37 H54 B F6 N3 O8 P S2'
_chemical_formula_weight 888.73
_space_group_IT_number 2
_space_group_name_Hall '-P 1'
_space_group_name_H-M_alt 'P -1'
_symmetry_cell_setting triclinic
_symmetry_Int_Tables_number 2
_symmetry_space_group_name_Hall '-P 1'
_symmetry_space_group_name_H-M 'P -1'
_atom_sites_solution_hydrogens geom
_atom_sites_solution_primary dual
_atom_sites_solution_secondary difmap
_audit_creation_date 2020-06-23T14:53:08-00:00
_audit_creation_method 'WinGX routine CIF_UPDATE'
_audit_update_record
;
2021-12-10 deposited with the CCDC.	2022-07-22 downloaded from the CCDC.
;
_cell_angle_alpha 90.2410(10)
_cell_angle_beta 101.395(2)
_cell_angle_gamma 90.355(2)
_cell_formula_units_Z 2
_cell_length_a 8.7942(2)
_cell_length_b 13.2589(2)
_cell_length_c 18.7602(3)
_cell_measurement_reflns_used 21518
_cell_measurement_temperature 100(2)
_cell_measurement_theta_max 76.97
_cell_measurement_theta_min 2.38
_cell_volume 2144.27(7)
_computing_cell_refinement 'CrysAlisPro 1.171.40.81a (Rigaku OD, 2020)'
_computing_data_collection 'CrysAlisPro 1.171.40.81a (Rigaku OD, 2020)'
_computing_data_reduction 'CrysAlisPro 1.171.40.81a (Rigaku OD, 2020)'
_computing_structure_refinement 'SHELXL-2018/3 (Sheldrick, 2018)'
_computing_structure_solution 'SHELXT 2014/5 (Sheldrick, 2014)'
_diffrn_ambient_environment N~2~
_diffrn_ambient_temperature 100(2)
_diffrn_detector 'Hybrid Pixel Array Detector'
_diffrn_detector_area_resol_mean 10
_diffrn_detector_type HyPix
_diffrn_measured_fraction_theta_full 0.988
_diffrn_measured_fraction_theta_max 0.961
_diffrn_measurement_device 'four-circle diffractometer'
_diffrn_measurement_device_type 'XtaLAB Synergy, Dualflex, HyPix'
_diffrn_measurement_method '\w scans'
_diffrn_orient_matrix_type 'CrysAlisPro convention (1999,Acta A55,543-557)'
_diffrn_orient_matrix_UB_11 0.0962223
_diffrn_orient_matrix_UB_12 -0.0853113
_diffrn_orient_matrix_UB_13 -0.0247303
_diffrn_orient_matrix_UB_21 -0.07304
_diffrn_orient_matrix_UB_22 -0.0759458
_diffrn_orient_matrix_UB_23 0.0455616
_diffrn_orient_matrix_UB_31 -0.1316899
_diffrn_orient_matrix_UB_32 -0.0213415
_diffrn_orient_matrix_UB_33 -0.065804
_diffrn_radiation_monochromator mirror
_diffrn_radiation_probe x-ray
_diffrn_radiation_type CuK\a
_diffrn_radiation_wavelength 1.54178
_diffrn_reflns_av_R_equivalents 0.0535
_diffrn_reflns_av_unetI/netI 0.0782
_diffrn_reflns_Laue_measured_fraction_full 0.988
_diffrn_reflns_Laue_measured_fraction_max 0.961
_diffrn_reflns_limit_h_max 10
_diffrn_reflns_limit_h_min -11
_diffrn_reflns_limit_k_max 16
_diffrn_reflns_limit_k_min -16
_diffrn_reflns_limit_l_max 23
_diffrn_reflns_limit_l_min -23
_diffrn_reflns_number 41829
_diffrn_reflns_point_group_measured_fraction_full 0.988
_diffrn_reflns_point_group_measured_fraction_max 0.961
_diffrn_reflns_theta_full 67.679
_diffrn_reflns_theta_max 77.486
_diffrn_reflns_theta_min 2.402
_diffrn_source 'micro-focus sealed X-ray tube'
_diffrn_source_type 'PhotonJet (Cu) X-ray Source'
_exptl_absorpt_coefficient_mu 2.16
_exptl_absorpt_correction_T_max 1
_exptl_absorpt_correction_T_min 0.839
_exptl_absorpt_correction_type gaussian
_exptl_absorpt_process_details
;
        CrysAlisPro 1.171.40.81a (Rigaku Oxford Diffraction, 2020)
Numerical absorption correction based on gaussian integration over
        a multifaceted crystal model
        Empirical absorption correction using spherical harmonics,
        implemented in SCALE3 ABSPACK scaling algorithm.
;
_exptl_crystal_colour 'clear colourless'
_exptl_crystal_density_diffrn 1.376
_exptl_crystal_description irregular
_exptl_crystal_F_000 934
_exptl_crystal_size_max 0.08
_exptl_crystal_size_mid 0.049
_exptl_crystal_size_min 0.025
_refine_diff_density_max 0.635
_refine_diff_density_min -0.436
_refine_diff_density_rms 0.052
_refine_ls_extinction_method none
_refine_ls_goodness_of_fit_ref 1.046
_refine_ls_hydrogen_treatment constr
_refine_ls_matrix_type full
_refine_ls_number_parameters 570
_refine_ls_number_reflns 8758
_refine_ls_number_restraints 589
_refine_ls_restrained_S_all 1.02
_refine_ls_R_factor_all 0.0461
_refine_ls_R_factor_gt 0.0377
_refine_ls_shift/su_max 0.001
_refine_ls_shift/su_mean 0
_refine_ls_structure_factor_coef Fsqd
_refine_ls_weighting_details 'w=1/[\s^2^(Fo^2^)+(0.0426P)^2^+0.9779P] where P=(Fo^2^+2Fc^2^)/3'
_refine_ls_weighting_scheme calc
_refine_ls_wR_factor_gt 0.0942
_refine_ls_wR_factor_ref 0.0985
_reflns_Friedel_coverage 0
_reflns_number_gt 7388
_reflns_number_total 8758
_reflns_threshold_expression 'I > 2\s(I)'
_cod_data_source_file d2cc03413a2.cif
_cod_data_source_block 9
_cod_database_code 7130385
_shelx_estimated_absorpt_t_min 0.846
_shelx_estimated_absorpt_t_max 0.948
_shelx_shelxl_version_number 2018/3

loop_
_symmetry_equiv_pos_as_xyz
'x, y, z'
'-x, -y, -z'

loop_
_atom_site_label
_atom_site_type_symbol
_atom_site_fract_x
_atom_site_fract_y
_atom_site_fract_z
_atom_site_U_iso_or_equiv
_atom_site_adp_type
_atom_site_occupancy
_atom_site_site_symmetry_order
_atom_site_calc_flag
_atom_site_refinement_flags_posn
_atom_site_refinement_flags_adp
_atom_site_refinement_flags_occupancy
_atom_site_disorder_assembly
_atom_site_disorder_group
S1A S 0.34579(5) 0.32562(4) 0.37483(2) 0.02289(13) Uani 0.9367(15) 1 d D U P A 1
O5A O 0.34729(15) 0.43336(10) 0.38442(8) 0.0324(3) Uani 0.9367(15) 1 d D U P A 1
C27A C 0.4022(2) 0.27870(16) 0.46805(11) 0.0263(4) Uani 0.9367(15) 1 d D U P A 1
F1A F 0.41441(13) 0.17835(8) 0.46949(6) 0.0304(3) Uani 0.9367(15) 1 d D U P A 1
S1B S 0.3454(7) 0.2575(6) 0.3621(4) 0.0259(16) Uani 0.0633(15) 1 d D U P A 2
O5B O 0.370(2) 0.1566(12) 0.3764(12) 0.034(4) Uani 0.0633(15) 1 d D U P A 2
C27B C 0.390(2) 0.3129(17) 0.4547(10) 0.028(2) Uani 0.0633(15) 1 d D U P A 2
F1B F 0.373(2) 0.4164(13) 0.4506(10) 0.037(3) Uani 0.0633(15) 1 d D U P A 2
S2 S -0.01487(5) 0.75235(3) 0.40112(2) 0.02257(10) Uani 1 1 d . . . . .
P1 P 0.85273(5) 0.12054(3) 0.35423(2) 0.01858(10) Uani 1 1 d . . . . .
F2 F 0.29581(15) 0.30191(10) 0.50664(6) 0.0425(3) Uani 1 1 d D . . . .
F3 F 0.53774(14) 0.31600(10) 0.50064(6) 0.0445(3) Uani 1 1 d D . . . .
F4 F 0.26512(13) 0.81485(9) 0.39192(6) 0.0366(3) Uani 1 1 d . . . . .
F5 F 0.11013(15) 0.79332(9) 0.28847(6) 0.0389(3) Uani 1 1 d . . . . .
F6 F 0.21008(14) 0.66462(9) 0.35059(7) 0.0413(3) Uani 1 1 d . . . . .
O1 O 0.96647(13) 0.21781(8) 0.23013(6) 0.0204(2) Uani 1 1 d . . . . .
O2 O 0.85076(13) 0.23717(8) 0.32605(6) 0.0195(2) Uani 1 1 d . . . . .
O3 O 0.19423(14) 0.28164(9) 0.34997(7) 0.0293(3) Uani 1 1 d D U . . .
O4 O 0.46555(15) 0.28821(11) 0.33893(7) 0.0318(3) Uani 1 1 d D U . . .
O6 O 0.05149(16) 0.71479(10) 0.47247(7) 0.0320(3) Uani 1 1 d . . . . .
O7 O -0.06325(16) 0.85603(9) 0.39937(7) 0.0324(3) Uani 1 1 d . . . . .
O8 O -0.12066(15) 0.68387(9) 0.35587(7) 0.0285(3) Uani 1 1 d . . . . .
N1 N 0.88141(16) 0.37290(10) 0.25941(7) 0.0181(3) Uani 1 1 d . . . . .
N2 N 0.83245(15) 0.44977(10) 0.36593(7) 0.0177(3) Uani 1 1 d . . . . .
N3 N 0.64263(16) 0.44964(10) 0.25880(7) 0.0219(3) Uani 1 1 d . . . . .
C1 C 0.90666(18) 0.27395(12) 0.26921(8) 0.0181(3) Uani 1 1 d . . . . .
C2 C 0.95514(19) 0.42916(12) 0.20895(8) 0.0205(3) Uani 1 1 d . . . . .
C3 C 1.0313(2) 0.37684(13) 0.16138(8) 0.0224(3) Uani 1 1 d . . . . .
C4 C 1.1065(2) 0.43978(14) 0.11888(9) 0.0286(4) Uani 1 1 d . . . . .
H4 H 1.161341 0.409176 0.085726 0.034 Uiso 1 1 calc R U . . .
C5 C 1.1049(2) 0.54427(15) 0.12287(10) 0.0315(4) Uani 1 1 d . . . . .
H5 H 1.157539 0.583257 0.092801 0.038 Uiso 1 1 calc R U . . .
C6 C 1.0267(2) 0.59177(13) 0.17056(10) 0.0292(4) Uani 1 1 d . . . . .
H6 H 1.024095 0.663301 0.173003 0.035 Uiso 1 1 calc R U . . .
C7 C 0.9522(2) 0.53386(13) 0.21468(9) 0.0244(3) Uani 1 1 d . . . . .
H7 H 0.89975 0.565173 0.248458 0.029 Uiso 1 1 calc R U . . .
C8 C 0.77984(19) 0.42549(11) 0.29783(9) 0.0190(3) Uani 1 1 d . . . . .
C9 C 0.7319(2) 0.47209(14) 0.41796(9) 0.0250(3) Uani 1 1 d . . . . .
H9A H 0.737109 0.544386 0.429326 0.037 Uiso 1 1 calc R U . . .
H9B H 0.766872 0.433697 0.462651 0.037 Uiso 1 1 calc R U . . .
H9C H 0.624685 0.453042 0.396549 0.037 Uiso 1 1 calc R U . . .
C10 C 0.99898(18) 0.45450(12) 0.39817(9) 0.0208(3) Uani 1 1 d . . . . .
H10A H 1.059127 0.451944 0.359452 0.031 Uiso 1 1 calc R U . . .
H10B H 1.026553 0.397134 0.430841 0.031 Uiso 1 1 calc R U . . .
H10C H 1.022229 0.517566 0.425708 0.031 Uiso 1 1 calc R U . . .
C11 C 0.5571(2) 0.53953(13) 0.27445(11) 0.0289(4) Uani 1 1 d . . . . .
H11A H 0.515287 0.574488 0.228937 0.043 Uiso 1 1 calc R U . . .
H11B H 0.627369 0.584944 0.306987 0.043 Uiso 1 1 calc R U . . .
H11C H 0.471622 0.518997 0.297855 0.043 Uiso 1 1 calc R U . . .
C12 C 0.5653(2) 0.38992(14) 0.19562(10) 0.0290(4) Uani 1 1 d . . . . .
H12A H 0.543991 0.433105 0.15258 0.044 Uiso 1 1 calc R U . . .
H12B H 0.467482 0.362399 0.205024 0.044 Uiso 1 1 calc R U . . .
H12C H 0.632773 0.334444 0.187147 0.044 Uiso 1 1 calc R U . . .
C13 C 0.9023(2) 0.21022(14) 0.08625(9) 0.0265(4) Uani 1 1 d . . . . .
H13 H 0.800187 0.24337 0.085429 0.032 Uiso 1 1 calc R U . . .
C14 C 0.8814(2) 0.09509(14) 0.09241(9) 0.0294(4) Uani 1 1 d . . . . .
H14A H 0.823267 0.082055 0.131597 0.035 Uiso 1 1 calc R U . . .
H14B H 0.816823 0.070085 0.046361 0.035 Uiso 1 1 calc R U . . .
C15 C 1.0316(2) 0.03362(14) 0.10810(10) 0.0312(4) Uani 1 1 d . . . . .
H15A H 1.007643 -0.03455 0.124396 0.037 Uiso 1 1 calc R U . . .
H15B H 1.070606 0.025735 0.062394 0.037 Uiso 1 1 calc R U . . .
C16 C 1.1600(2) 0.08125(14) 0.16596(9) 0.0282(4) Uani 1 1 d . . . . .
H16A H 1.258249 0.045469 0.165458 0.034 Uiso 1 1 calc R U . . .
H16B H 1.133767 0.070842 0.214363 0.034 Uiso 1 1 calc R U . . .
C17 C 1.1864(2) 0.19472(13) 0.15588(9) 0.0247(3) Uani 1 1 d . . . . .
H17 H 1.265121 0.219855 0.198249 0.03 Uiso 1 1 calc R U . . .
C18 C 1.2483(2) 0.21441(15) 0.08538(10) 0.0302(4) Uani 1 1 d . . . . .
H18A H 1.294695 0.282899 0.088456 0.036 Uiso 1 1 calc R U . . .
H18B H 1.332204 0.165775 0.083111 0.036 Uiso 1 1 calc R U . . .
C19 C 1.1263(3) 0.20606(16) 0.01382(10) 0.0349(4) Uani 1 1 d . . . . .
H19A H 1.163707 0.246092 -0.023776 0.042 Uiso 1 1 calc R U . . .
H19B H 1.120293 0.134734 -0.002385 0.042 Uiso 1 1 calc R U . . .
C20 C 0.9619(2) 0.24104(15) 0.01724(9) 0.0328(4) Uani 1 1 d . . . . .
H20A H 0.889366 0.213537 -0.025697 0.039 Uiso 1 1 calc R U . . .
H20B H 0.958999 0.315493 0.013565 0.039 Uiso 1 1 calc R U . . .
C21 C 0.7224(2) 0.12877(12) 0.41503(9) 0.0219(3) Uani 1 1 d . . . . .
H21A H 0.773638 0.165689 0.459365 0.026 Uiso 1 1 calc R U . . .
H21B H 0.630501 0.167939 0.391866 0.026 Uiso 1 1 calc R U . . .
C22 C 0.6688(2) 0.02478(14) 0.43685(11) 0.0304(4) Uani 1 1 d . . . . .
H22A H 0.599262 -0.006282 0.395154 0.046 Uiso 1 1 calc R U . . .
H22B H 0.613603 0.032729 0.477072 0.046 Uiso 1 1 calc R U . . .
H22C H 0.759257 -0.018386 0.452235 0.046 Uiso 1 1 calc R U . . .
C23 C 1.0405(2) 0.08635(13) 0.40351(9) 0.0248(3) Uani 1 1 d . . . . .
H23A H 1.086265 0.146022 0.43194 0.03 Uiso 1 1 calc R U . . .
H23B H 1.026402 0.03348 0.438793 0.03 Uiso 1 1 calc R U . . .
C24 C 1.1576(2) 0.04825(14) 0.36034(10) 0.0274(4) Uani 1 1 d . . . . .
H24A H 1.111312 -0.006872 0.32814 0.041 Uiso 1 1 calc R U . . .
H24B H 1.249685 0.023664 0.393845 0.041 Uiso 1 1 calc R U . . .
H24C H 1.187564 0.103359 0.331175 0.041 Uiso 1 1 calc R U . . .
C25 C 0.7783(2) 0.03935(13) 0.27964(9) 0.0246(3) Uani 1 1 d . . . . .
H25A H 0.852353 0.03763 0.246182 0.03 Uiso 1 1 calc R U . . .
H25B H 0.768914 -0.029905 0.297884 0.03 Uiso 1 1 calc R U . . .
C26 C 0.6197(2) 0.07326(15) 0.23769(10) 0.0330(4) Uani 1 1 d . . . . .
H26A H 0.630871 0.138159 0.214369 0.049 Uiso 1 1 calc R U . . .
H26B H 0.548317 0.080563 0.271382 0.049 Uiso 1 1 calc R U . . .
H26C H 0.578487 0.022778 0.20046 0.049 Uiso 1 1 calc R U . . .
C28 C 0.1513(2) 0.75595(14) 0.35597(10) 0.0289(4) Uani 1 1 d . . . . .
C29 C 0.6452(3) 0.79706(15) 0.21649(12) 0.0438(5) Uani 1 1 d . . . . .
H29 H 0.720518 0.773594 0.256289 0.053 Uiso 1 1 calc R U . . .
C30 C 0.4896(3) 0.79987(17) 0.22132(13) 0.0474(5) Uani 1 1 d . . . . .
H30 H 0.458078 0.778535 0.264489 0.057 Uiso 1 1 calc R U . . .
C31 C 0.3809(3) 0.83393(17) 0.16289(15) 0.0475(6) Uani 1 1 d . . . . .
H31 H 0.274271 0.835635 0.165705 0.057 Uiso 1 1 calc R U . . .
C32 C 0.4270(3) 0.86494(17) 0.10149(13) 0.0476(6) Uani 1 1 d . . . . .
H32 H 0.351921 0.88854 0.061614 0.057 Uiso 1 1 calc R U . . .
C33 C 0.5801(3) 0.86265(17) 0.09629(12) 0.0458(5) Uani 1 1 d . . . . .
H33 H 0.610731 0.884643 0.053068 0.055 Uiso 1 1 calc R U . . .
C34 C 0.6895(3) 0.82842(16) 0.15380(13) 0.0422(5) Uani 1 1 d . . . . .
H34 H 0.795662 0.826453 0.150174 0.051 Uiso 1 1 calc R U . . .
C35 C 0.5881(3) 0.57560(16) 0.03905(11) 0.0378(5) Uani 1 1 d . . . . .
H35 H 0.648672 0.627602 0.066105 0.045 Uiso 1 1 calc R U . . .
C36 C 0.6584(3) 0.48692(17) 0.02432(11) 0.0383(5) Uani 1 1 d . . . . .
H36 H 0.766811 0.478285 0.040853 0.046 Uiso 1 1 calc R U . . .
C37 C 0.5696(3) 0.41061(16) -0.01476(11) 0.0378(5) Uani 1 1 d . . . . .
H37 H 0.616802 0.349279 -0.024794 0.045 Uiso 1 1 calc R U . . .
B1 B 1.0272(2) 0.25525(14) 0.15368(9) 0.0219(4) Uani 1 1 d . . . . .

loop_
_atom_site_aniso_label
_atom_site_aniso_U_11
_atom_site_aniso_U_22
_atom_site_aniso_U_33
_atom_site_aniso_U_23
_atom_site_aniso_U_13
_atom_site_aniso_U_12
S1A 0.0164(2) 0.0199(3) 0.0318(2) 0.00148(17) 0.00332(16) -0.00002(16)
O5A 0.0208(6) 0.0201(7) 0.0548(9) 0.0008(6) 0.0042(6) -0.0024(5)
C27A 0.0229(9) 0.0256(10) 0.0314(9) -0.0044(8) 0.0083(7) -0.0004(8)
F1A 0.0349(6) 0.0244(6) 0.0330(6) 0.0024(4) 0.0096(5) 0.0052(5)
S1B 0.025(3) 0.023(3) 0.030(3) -0.007(2) 0.006(2) 0.007(2)
O5B 0.027(8) 0.026(7) 0.050(9) 0.000(6) 0.012(7) 0.003(5)
C27B 0.023(4) 0.028(5) 0.036(4) -0.005(4) 0.010(3) 0.002(5)
F1B 0.038(7) 0.032(5) 0.045(7) -0.010(5) 0.015(6) 0.000(5)
S2 0.0258(2) 0.01510(19) 0.02666(19) 0.00011(14) 0.00490(16) -0.00200(15)
P1 0.0212(2) 0.01283(19) 0.02229(19) 0.00072(14) 0.00581(15) -0.00033(14)
F2 0.0463(7) 0.0439(7) 0.0436(6) -0.0040(5) 0.0238(5) 0.0083(6)
F3 0.0341(6) 0.0535(8) 0.0402(6) 0.0047(5) -0.0062(5) -0.0122(6)
F4 0.0291(6) 0.0314(6) 0.0485(6) -0.0003(5) 0.0057(5) -0.0089(5)
F5 0.0478(7) 0.0392(7) 0.0320(5) 0.0026(5) 0.0136(5) -0.0054(5)
F6 0.0383(6) 0.0286(6) 0.0603(7) -0.0052(5) 0.0178(6) 0.0052(5)
O1 0.0262(6) 0.0154(5) 0.0203(5) -0.0015(4) 0.0064(4) 0.0003(4)
O2 0.0252(6) 0.0131(5) 0.0217(5) 0.0007(4) 0.0079(4) -0.0004(4)
O3 0.0215(6) 0.0212(6) 0.0429(7) -0.0019(5) 0.0008(5) -0.0016(5)
O4 0.0259(6) 0.0382(8) 0.0329(6) 0.0034(5) 0.0098(5) 0.0064(6)
O6 0.0365(7) 0.0307(7) 0.0275(6) 0.0038(5) 0.0029(5) -0.0054(6)
O7 0.0384(7) 0.0162(6) 0.0454(7) 0.0001(5) 0.0146(6) 0.0016(5)
O8 0.0287(6) 0.0206(6) 0.0339(6) -0.0018(5) 0.0009(5) -0.0041(5)
N1 0.0222(6) 0.0129(6) 0.0196(6) 0.0004(5) 0.0051(5) -0.0011(5)
N2 0.0170(6) 0.0129(6) 0.0233(6) -0.0013(5) 0.0047(5) -0.0011(5)
N3 0.0206(7) 0.0162(7) 0.0275(7) 0.0013(5) 0.0013(5) -0.0015(5)
C1 0.0201(7) 0.0149(7) 0.0187(7) 0.0002(6) 0.0025(6) -0.0025(6)
C2 0.0241(8) 0.0171(8) 0.0201(7) 0.0031(6) 0.0036(6) -0.0038(6)
C3 0.0260(8) 0.0214(8) 0.0195(7) 0.0005(6) 0.0037(6) -0.0023(6)
C4 0.0348(10) 0.0264(9) 0.0271(8) 0.0017(7) 0.0121(7) -0.0015(7)
C5 0.0410(10) 0.0256(9) 0.0305(9) 0.0055(7) 0.0136(8) -0.0057(8)
C6 0.0405(10) 0.0162(8) 0.0317(9) 0.0031(7) 0.0094(8) -0.0040(7)
C7 0.0309(9) 0.0177(8) 0.0256(8) 0.0008(6) 0.0080(7) -0.0020(7)
C8 0.0207(7) 0.0113(7) 0.0251(7) 0.0014(6) 0.0049(6) -0.0020(6)
C9 0.0223(8) 0.0255(9) 0.0286(8) -0.0060(7) 0.0090(7) -0.0034(7)
C10 0.0174(7) 0.0192(8) 0.0251(8) 0.0001(6) 0.0025(6) 0.0002(6)
C11 0.0226(8) 0.0205(9) 0.0423(10) 0.0039(7) 0.0032(7) 0.0041(7)
C12 0.0271(9) 0.0292(9) 0.0274(8) 0.0000(7) -0.0026(7) -0.0054(7)
C13 0.0275(9) 0.0284(9) 0.0223(8) 0.0002(7) 0.0015(7) -0.0026(7)
C14 0.0352(10) 0.0304(10) 0.0208(8) -0.0043(7) 0.0011(7) -0.0101(8)
C15 0.0440(11) 0.0214(9) 0.0283(8) -0.0058(7) 0.0078(8) -0.0057(8)
C16 0.0333(9) 0.0236(9) 0.0280(8) -0.0032(7) 0.0068(7) 0.0041(7)
C17 0.0274(8) 0.0242(9) 0.0224(7) -0.0055(6) 0.0052(7) -0.0014(7)
C18 0.0315(9) 0.0296(10) 0.0323(9) -0.0064(7) 0.0131(7) -0.0023(8)
C19 0.0494(12) 0.0325(10) 0.0249(8) -0.0059(7) 0.0134(8) -0.0106(9)
C20 0.0409(10) 0.0346(10) 0.0201(8) 0.0009(7) -0.0002(7) -0.0123(8)
C21 0.0244(8) 0.0183(8) 0.0247(8) 0.0017(6) 0.0088(6) 0.0010(6)
C22 0.0302(9) 0.0250(9) 0.0396(10) 0.0086(7) 0.0154(8) 0.0019(7)
C23 0.0237(8) 0.0192(8) 0.0312(8) 0.0020(6) 0.0044(7) -0.0004(7)
C24 0.0271(9) 0.0239(9) 0.0310(8) -0.0006(7) 0.0053(7) 0.0015(7)
C25 0.0319(9) 0.0154(8) 0.0268(8) -0.0033(6) 0.0065(7) -0.0035(7)
C26 0.0338(10) 0.0285(10) 0.0326(9) -0.0066(7) -0.0030(8) -0.0044(8)
C28 0.0311(9) 0.0217(9) 0.0339(9) -0.0012(7) 0.0061(7) -0.0021(7)
C29 0.0534(13) 0.0198(9) 0.0491(12) -0.0017(8) -0.0122(10) 0.0052(9)
C30 0.0664(15) 0.0280(11) 0.0510(12) 0.0056(9) 0.0192(11) -0.0022(10)
C31 0.0340(11) 0.0300(11) 0.0781(16) -0.0026(11) 0.0105(11) -0.0007(9)
C32 0.0480(13) 0.0351(12) 0.0494(12) -0.0042(9) -0.0152(10) -0.0022(10)
C33 0.0631(15) 0.0373(12) 0.0370(10) -0.0112(9) 0.0104(10) -0.0038(10)
C34 0.0369(11) 0.0305(11) 0.0591(13) -0.0143(9) 0.0098(10) 0.0002(9)
C35 0.0489(12) 0.0327(10) 0.0338(10) -0.0031(8) 0.0139(9) -0.0136(9)
C36 0.0376(11) 0.0429(12) 0.0361(10) 0.0053(9) 0.0116(8) -0.0021(9)
C37 0.0531(13) 0.0276(10) 0.0376(10) 0.0017(8) 0.0203(9) 0.0023(9)
B1 0.0285(9) 0.0206(9) 0.0174(8) -0.0002(7) 0.0068(7) -0.0031(7)

loop_
_atom_type_symbol
_atom_type_description
_atom_type_scat_dispersion_real
_atom_type_scat_dispersion_imag
_atom_type_scat_source
C C 0.0181 0.0091 'International Tables Vol C Tables 4.2.6.8 and 6.1.1.4'
H H 0 0 'International Tables Vol C Tables 4.2.6.8 and 6.1.1.4'
B B 0.009 0.0039 'International Tables Vol C Tables 4.2.6.8 and 6.1.1.4'
F F 0.0727 0.0534 'International Tables Vol C Tables 4.2.6.8 and 6.1.1.4'
N N 0.0311 0.018 'International Tables Vol C Tables 4.2.6.8 and 6.1.1.4'
O O 0.0492 0.0322 'International Tables Vol C Tables 4.2.6.8 and 6.1.1.4'
P P 0.2955 0.4335 'International Tables Vol C Tables 4.2.6.8 and 6.1.1.4'
S S 0.3331 0.5567 'International Tables Vol C Tables 4.2.6.8 and 6.1.1.4'

loop_
_exptl_crystal_face_index_h
_exptl_crystal_face_index_k
_exptl_crystal_face_index_l
_exptl_crystal_face_perp_dist
-3 -2 -8 0.0289
4 -6 -2 0.0062
-4 6 1 0.0114
2 4 9 0.037
-4 -5 5 0.0255
2 5 -10 0.0289
-2 -4 11 0.0362
4 5 -5 0.0231

loop_
_geom_angle_atom_site_label_1
_geom_angle_atom_site_label_2
_geom_angle_atom_site_label_3
_geom_angle
_geom_angle_site_symmetry_1
_geom_angle_site_symmetry_3
_geom_angle_publ_flag
O5A S1A O3 114.84(8) . . ?
O5A S1A O4 114.30(9) . . ?
O3 S1A O4 115.08(8) . . ?
O5A S1A C27A 103.24(9) . . ?
O3 S1A C27A 103.30(9) . . ?
O4 S1A C27A 103.90(8) . . ?
F3 C27A F2 109.31(16) . . ?
F3 C27A F1A 107.16(16) . . ?
F2 C27A F1A 106.53(17) . . ?
F3 C27A S1A 111.38(14) . . ?
F2 C27A S1A 110.64(14) . . ?
F1A C27A S1A 111.64(13) . . ?
O4 S1B O3 135.9(6) . . ?
O4 S1B O5B 105.4(10) . . ?
O3 S1B O5B 112.4(10) . . ?
O4 S1B C27B 99.1(7) . . ?
O3 S1B C27B 94.7(7) . . ?
O5B S1B C27B 101.7(12) . . ?
F1B C27B F2 94.0(15) . . ?
F1B C27B F3 95.1(15) . . ?
F2 C27B F3 100.1(12) . . ?
F1B C27B S1B 109.7(14) . . ?
F2 C27B S1B 124.5(12) . . ?
F3 C27B S1B 125.4(12) . . ?
O7 S2 O6 114.90(8) . . ?
O7 S2 O8 115.40(8) . . ?
O6 S2 O8 115.00(8) . . ?
O7 S2 C28 103.11(8) . . ?
O6 S2 C28 102.95(8) . . ?
O8 S2 C28 102.90(8) . . ?
O2 P1 C21 100.46(7) . . ?
O2 P1 C25 109.57(7) . . ?
C21 P1 C25 111.09(8) . . ?
O2 P1 C23 111.37(7) . . ?
C21 P1 C23 109.40(8) . . ?
C25 P1 C23 114.13(8) . . ?
C1 O1 B1 124.46(13) . . ?
C1 O2 P1 128.00(10) . . ?
C1 N1 C8 120.79(13) . . ?
C1 N1 C2 120.63(13) . . ?
C8 N1 C2 118.57(13) . . ?
C8 N2 C10 122.77(13) . . ?
C8 N2 C9 123.61(13) . . ?
C10 N2 C9 113.60(12) . . ?
C8 N3 C12 122.61(14) . . ?
C8 N3 C11 122.57(14) . . ?
C12 N3 C11 114.81(14) . . ?
O1 C1 N1 126.10(15) . . ?
O1 C1 O2 121.01(14) . . ?
N1 C1 O2 112.79(13) . . ?
C7 C2 C3 124.14(16) . . ?
C7 C2 N1 116.33(14) . . ?
C3 C2 N1 119.42(14) . . ?
C2 C3 C4 113.90(15) . . ?
C2 C3 B1 123.04(15) . . ?
C4 C3 B1 123.02(15) . . ?
C5 C4 C3 123.39(17) . . ?
C5 C4 H4 118.3 . . ?
C3 C4 H4 118.3 . . ?
C6 C5 C4 120.10(17) . . ?
C6 C5 H5 119.9 . . ?
C4 C5 H5 119.9 . . ?
C5 C6 C7 119.24(17) . . ?
C5 C6 H6 120.4 . . ?
C7 C6 H6 120.4 . . ?
C6 C7 C2 119.21(16) . . ?
C6 C7 H7 120.4 . . ?
C2 C7 H7 120.4 . . ?
N2 C8 N3 126.02(15) . . ?
N2 C8 N1 118.18(14) . . ?
N3 C8 N1 115.70(13) . . ?
N2 C9 H9A 109.5 . . ?
N2 C9 H9B 109.5 . . ?
H9A C9 H9B 109.5 . . ?
N2 C9 H9C 109.5 . . ?
H9A C9 H9C 109.5 . . ?
H9B C9 H9C 109.5 . . ?
N2 C10 H10A 109.5 . . ?
N2 C10 H10B 109.5 . . ?
H10A C10 H10B 109.5 . . ?
N2 C10 H10C 109.5 . . ?
H10A C10 H10C 109.5 . . ?
H10B C10 H10C 109.5 . . ?
N3 C11 H11A 109.5 . . ?
N3 C11 H11B 109.5 . . ?
H11A C11 H11B 109.5 . . ?
N3 C11 H11C 109.5 . . ?
H11A C11 H11C 109.5 . . ?
H11B C11 H11C 109.5 . . ?
N3 C12 H12A 109.5 . . ?
N3 C12 H12B 109.5 . . ?
H12A C12 H12B 109.5 . . ?
N3 C12 H12C 109.5 . . ?
H12A C12 H12C 109.5 . . ?
H12B C12 H12C 109.5 . . ?
C14 C13 C20 113.00(15) . . ?
C14 C13 B1 111.88(14) . . ?
C20 C13 B1 105.67(14) . . ?
C14 C13 H13 108.7 . . ?
C20 C13 H13 108.7 . . ?
B1 C13 H13 108.7 . . ?
C15 C14 C13 115.73(15) . . ?
C15 C14 H14A 108.3 . . ?
C13 C14 H14A 108.3 . . ?
C15 C14 H14B 108.3 . . ?
C13 C14 H14B 108.3 . . ?
H14A C14 H14B 107.4 . . ?
C16 C15 C14 113.82(14) . . ?
C16 C15 H15A 108.8 . . ?
C14 C15 H15A 108.8 . . ?
C16 C15 H15B 108.8 . . ?
C14 C15 H15B 108.8 . . ?
H15A C15 H15B 107.7 . . ?
C15 C16 C17 114.56(15) . . ?
C15 C16 H16A 108.6 . . ?
C17 C16 H16A 108.6 . . ?
C15 C16 H16B 108.6 . . ?
C17 C16 H16B 108.6 . . ?
H16A C16 H16B 107.6 . . ?
C16 C17 C18 110.97(14) . . ?
C16 C17 B1 110.12(15) . . ?
C18 C17 B1 110.04(14) . . ?
C16 C17 H17 108.5 . . ?
C18 C17 H17 108.5 . . ?
B1 C17 H17 108.5 . . ?
C19 C18 C17 115.43(16) . . ?
C19 C18 H18A 108.4 . . ?
C17 C18 H18A 108.4 . . ?
C19 C18 H18B 108.4 . . ?
C17 C18 H18B 108.4 . . ?
H18A C18 H18B 107.5 . . ?
C20 C19 C18 116.21(15) . . ?
C20 C19 H19A 108.2 . . ?
C18 C19 H19A 108.2 . . ?
C20 C19 H19B 108.2 . . ?
C18 C19 H19B 108.2 . . ?
H19A C19 H19B 107.4 . . ?
C19 C20 C13 115.55(16) . . ?
C19 C20 H20A 108.4 . . ?
C13 C20 H20A 108.4 . . ?
C19 C20 H20B 108.4 . . ?
C13 C20 H20B 108.4 . . ?
H20A C20 H20B 107.5 . . ?
C22 C21 P1 112.72(12) . . ?
C22 C21 H21A 109 . . ?
P1 C21 H21A 109 . . ?
C22 C21 H21B 109 . . ?
P1 C21 H21B 109 . . ?
H21A C21 H21B 107.8 . . ?
C21 C22 H22A 109.5 . . ?
C21 C22 H22B 109.5 . . ?
H22A C22 H22B 109.5 . . ?
C21 C22 H22C 109.5 . . ?
H22A C22 H22C 109.5 . . ?
H22B C22 H22C 109.5 . . ?
C24 C23 P1 117.80(12) . . ?
C24 C23 H23A 107.9 . . ?
P1 C23 H23A 107.9 . . ?
C24 C23 H23B 107.9 . . ?
P1 C23 H23B 107.9 . . ?
H23A C23 H23B 107.2 . . ?
C23 C24 H24A 109.5 . . ?
C23 C24 H24B 109.5 . . ?
H24A C24 H24B 109.5 . . ?
C23 C24 H24C 109.5 . . ?
H24A C24 H24C 109.5 . . ?
H24B C24 H24C 109.5 . . ?
C26 C25 P1 112.33(12) . . ?
C26 C25 H25A 109.1 . . ?
P1 C25 H25A 109.1 . . ?
C26 C25 H25B 109.1 . . ?
P1 C25 H25B 109.1 . . ?
H25A C25 H25B 107.9 . . ?
C25 C26 H26A 109.5 . . ?
C25 C26 H26B 109.5 . . ?
H26A C26 H26B 109.5 . . ?
C25 C26 H26C 109.5 . . ?
H26A C26 H26C 109.5 . . ?
H26B C26 H26C 109.5 . . ?
F6 C28 F4 107.56(15) . . ?
F6 C28 F5 107.84(15) . . ?
F4 C28 F5 107.15(15) . . ?
F6 C28 S2 111.83(13) . . ?
F4 C28 S2 111.53(12) . . ?
F5 C28 S2 110.73(13) . . ?
C34 C29 C30 119.7(2) . . ?
C34 C29 H29 120.2 . . ?
C30 C29 H29 120.2 . . ?
C31 C30 C29 119.6(2) . . ?
C31 C30 H30 120.2 . . ?
C29 C30 H30 120.2 . . ?
C32 C31 C30 119.9(2) . . ?
C32 C31 H31 120.1 . . ?
C30 C31 H31 120.1 . . ?
C31 C32 C33 120.9(2) . . ?
C31 C32 H32 119.5 . . ?
C33 C32 H32 119.5 . . ?
C32 C33 C34 119.9(2) . . ?
C32 C33 H33 120.1 . . ?
C34 C33 H33 120.1 . . ?
C29 C34 C33 120.0(2) . . ?
C29 C34 H34 120 . . ?
C33 C34 H34 120 . . ?
C36 C35 C37 120.74(19) . 2_665 ?
C36 C35 H35 119.6 . . ?
C37 C35 H35 119.6 2_665 . ?
C35 C36 C37 119.6(2) . . ?
C35 C36 H36 120.2 . . ?
C37 C36 H36 120.2 . . ?
C35 C37 C36 119.7(2) 2_665 . ?
C35 C37 H37 120.2 2_665 . ?
C36 C37 H37 120.2 . . ?
C17 B1 C13 106.91(13) . . ?
C17 B1 C3 119.69(15) . . ?
C13 B1 C3 115.55(14) . . ?
C17 B1 O1 104.26(13) . . ?
C13 B1 O1 106.06(13) . . ?
C3 B1 O1 102.84(12) . . ?

loop_
_geom_bond_atom_site_label_1
_geom_bond_atom_site_label_2
_geom_bond_distance
_geom_bond_site_symmetry_2
_geom_bond_publ_flag
S1A O5A 1.4387(14) . ?
S1A O3 1.4410(13) . ?
S1A O4 1.4465(13) . ?
S1A C27A 1.834(2) . ?
C27A F3 1.320(2) . ?
C27A F2 1.328(2) . ?
C27A F1A 1.335(2) . ?
S1B O4 1.284(7) . ?
S1B O3 1.345(6) . ?
S1B O5B 1.375(16) . ?
S1B C27B 1.85(2) . ?
C27B F1B 1.382(19) . ?
C27B F2 1.406(18) . ?
C27B F3 1.411(18) . ?
S2 O7 1.4401(13) . ?
S2 O6 1.4424(13) . ?
S2 O8 1.4427(12) . ?
S2 C28 1.829(2) . ?
P1 O2 1.6354(12) . ?
P1 C21 1.7731(17) . ?
P1 C25 1.7781(16) . ?
P1 C23 1.7877(17) . ?
F4 C28 1.336(2) . ?
F5 C28 1.344(2) . ?
F6 C28 1.331(2) . ?
O1 C1 1.2332(19) . ?
O1 B1 1.701(2) . ?
O2 C1 1.351(2) . ?
N1 C1 1.339(2) . ?
N1 C8 1.436(2) . ?
N1 C2 1.454(2) . ?
N2 C8 1.308(2) . ?
N2 C10 1.471(2) . ?
N2 C9 1.471(2) . ?
N3 C8 1.324(2) . ?
N3 C12 1.470(2) . ?
N3 C11 1.473(2) . ?
C2 C7 1.393(2) . ?
C2 C3 1.401(2) . ?
C3 C4 1.406(3) . ?
C3 B1 1.617(2) . ?
C4 C5 1.387(3) . ?
C4 H4 0.95 . ?
C5 C6 1.383(3) . ?
C5 H5 0.95 . ?
C6 C7 1.384(3) . ?
C6 H6 0.95 . ?
C7 H7 0.95 . ?
C9 H9A 0.98 . ?
C9 H9B 0.98 . ?
C9 H9C 0.98 . ?
C10 H10A 0.98 . ?
C10 H10B 0.98 . ?
C10 H10C 0.98 . ?
C11 H11A 0.98 . ?
C11 H11B 0.98 . ?
C11 H11C 0.98 . ?
C12 H12A 0.98 . ?
C12 H12B 0.98 . ?
C12 H12C 0.98 . ?
C13 C14 1.544(3) . ?
C13 C20 1.545(3) . ?
C13 B1 1.612(2) . ?
C13 H13 1 . ?
C14 C15 1.535(3) . ?
C14 H14A 0.99 . ?
C14 H14B 0.99 . ?
C15 C16 1.534(2) . ?
C15 H15A 0.99 . ?
C15 H15B 0.99 . ?
C16 C17 1.539(3) . ?
C16 H16A 0.99 . ?
C16 H16B 0.99 . ?
C17 C18 1.549(2) . ?
C17 B1 1.612(3) . ?
C17 H17 1 . ?
C18 C19 1.547(3) . ?
C18 H18A 0.99 . ?
C18 H18B 0.99 . ?
C19 C20 1.535(3) . ?
C19 H19A 0.99 . ?
C19 H19B 0.99 . ?
C20 H20A 0.99 . ?
C20 H20B 0.99 . ?
C21 C22 1.537(2) . ?
C21 H21A 0.99 . ?
C21 H21B 0.99 . ?
C22 H22A 0.98 . ?
C22 H22B 0.98 . ?
C22 H22C 0.98 . ?
C23 C24 1.518(2) . ?
C23 H23A 0.99 . ?
C23 H23B 0.99 . ?
C24 H24A 0.98 . ?
C24 H24B 0.98 . ?
C24 H24C 0.98 . ?
C25 C26 1.531(3) . ?
C25 H25A 0.99 . ?
C25 H25B 0.99 . ?
C26 H26A 0.98 . ?
C26 H26B 0.98 . ?
C26 H26C 0.98 . ?
C29 C34 1.375(4) . ?
C29 C30 1.389(4) . ?
C29 H29 0.95 . ?
C30 C31 1.384(3) . ?
C30 H30 0.95 . ?
C31 C32 1.359(4) . ?
C31 H31 0.95 . ?
C32 C33 1.370(4) . ?
C32 H32 0.95 . ?
C33 C34 1.377(3) . ?
C33 H33 0.95 . ?
C34 H34 0.95 . ?
C35 C36 1.384(3) . ?
C35 C37 1.385(3) 2_665 ?
C35 H35 0.95 . ?
C36 C37 1.389(3) . ?
C36 H36 0.95 . ?
C37 H37 0.95 . ?
